data_4078401
loop_
_publ_author_name
'Tayebani, Maryam'
'Feghali, Khalil'
'Gambarotta, Sandro'
'Yap, Glenn'

_publ_section_title
;
 Molecular Rearrangements of a Low-Valent Niobium Amide:&#x00A0; Ligand
 C&#x2212;H Bond Oxidative Addition and Reductive Elimination
;
_journal_issue 19
_journal_name_full Organometallics
_journal_page_first 4282
_journal_paper_doi 10.1021/om980302y
_journal_volume 17
_journal_year 1998
_chemical_formula_sum 'C12 H32 Cl5 N4 Nb2'
_chemical_formula_weight 595.49
_chemical_name_systematic
; 
 ? 
;
_space_group_IT_number 33
_symmetry_cell_setting orthorhombic
_symmetry_space_group_name_Hall 'P 2c -2n'
_symmetry_space_group_name_H-M 'P n a 21'
_atom_sites_solution_hydrogens geom
_atom_sites_solution_primary direct
_atom_sites_solution_secondary difmap
_audit_creation_method SHELXL
_cell_angle_alpha 90.00
_cell_angle_beta 90.00
_cell_angle_gamma 90.00
_cell_formula_units_Z 4
_cell_length_a 19.843(9)
_cell_length_b 8.509(9)
_cell_length_c 13.218(7)
_cell_measurement_reflns_used 50
_cell_measurement_temperature 117(2)
_cell_measurement_theta_max 14.20
_cell_measurement_theta_min 10.31
_cell_volume 2232(3)
_computing_cell_refinement MSC/AFC
_computing_data_collection MSC/AFC
_computing_data_reduction TEXSAN
_computing_molecular_graphics XP
_computing_publication_material XCIF
_computing_structure_refinement 'SHELXL-93 (Sheldrick, 1993)'
_computing_structure_solution 'SHELXS-86 (Sheldrick, 1990)'
_diffrn_ambient_temperature 117(2)
_diffrn_measurement_device 'AFC6S diffractometer'
_diffrn_measurement_method 2theta-omega
_diffrn_radiation_monochromator graphite
_diffrn_radiation_source 'fine-focus sealed tube'
_diffrn_radiation_type MoK\a
_diffrn_radiation_wavelength 0.71073
_diffrn_reflns_av_R_equivalents 0.0720
_diffrn_reflns_av_sigmaI/netI 0.0432
_diffrn_reflns_limit_h_max 23
_diffrn_reflns_limit_h_min 0
_diffrn_reflns_limit_k_max 10
_diffrn_reflns_limit_k_min 0
_diffrn_reflns_limit_l_max 14
_diffrn_reflns_limit_l_min 0
_diffrn_reflns_number 1904
_diffrn_reflns_theta_max 25.01
_diffrn_reflns_theta_min 2.57
_diffrn_standards_decay_% <1
_diffrn_standards_interval_count 150
_diffrn_standards_number 3
_exptl_absorpt_coefficient_mu 1.628
_exptl_absorpt_correction_T_max 0.99618
_exptl_absorpt_correction_T_min 0.65304
_exptl_absorpt_correction_type empirical
_exptl_crystal_colour black
_exptl_crystal_density_diffrn 1.772
_exptl_crystal_description block
_exptl_crystal_F_000 1196
_exptl_crystal_size_max 0.20
_exptl_crystal_size_mid 0.10
_exptl_crystal_size_min 0.10
_refine_diff_density_max 0.343
_refine_diff_density_min -0.373
_refine_diff_density_rms 0.082
_refine_ls_abs_structure_details 'Flack H D (1983), Acta Cryst. A39, 876-881'
_refine_ls_abs_structure_Flack 0.12(6)
_refine_ls_extinction_method none
_refine_ls_goodness_of_fit_all 1.051
_refine_ls_goodness_of_fit_obs 1.047
_refine_ls_hydrogen_treatment idealized
_refine_ls_matrix_type full
_refine_ls_number_parameters 208
_refine_ls_number_reflns 1899
_refine_ls_number_restraints 1
_refine_ls_restrained_S_all 1.269
_refine_ls_restrained_S_obs 1.047
_refine_ls_R_factor_all 0.0361
_refine_ls_R_factor_obs 0.0222
_refine_ls_shift/esd_max -0.002
_refine_ls_shift/esd_mean 0.000
_refine_ls_structure_factor_coef Fsqd
_refine_ls_weighting_details 'w=1/[\s^2^(Fo^2^)+(0.0235P)^2^+0.2698P] where P=(Fo^2^+2Fc^2^)/3'
_refine_ls_weighting_scheme calc
_refine_ls_wR_factor_all 0.0590
_refine_ls_wR_factor_obs 0.0457
_reflns_number_observed 1697
_reflns_number_total 1904
_reflns_observed_criterion >2sigma(I)
_cod_data_source_file om980302y.cif
_cod_data_source_block sg001
_cod_depositor_comments
;
The following automatic conversions were performed:

'_refine_ls_weighting_scheme' value 'calc
w=1/[\s^2^(Fo^2^)+(0.0235P)^2^+0.2698P] where P=(Fo^2^+2Fc^2^)/3' was
changed to 'calc'. New tag '_refine_ls_weighting_details' was
created. The value of the new tag was set to
'w=1/[\s^2^(Fo^2^)+(0.0235P)^2^+0.2698P] where P=(Fo^2^+2Fc^2^)/3'.

Automatic conversion script
Id: cif_fix_values 3143 2015-03-26 13:38:13Z robertas 
;
_cod_original_sg_symbol_H-M Pna2(1)
_cod_database_code 4078401

loop_
_symmetry_equiv_pos_as_xyz
'x, y, z'
'-x, -y, z+1/2'
'x+1/2, -y+1/2, z'
'-x+1/2, y+1/2, z+1/2'

loop_
_atom_site_aniso_label
_atom_site_aniso_U_11
_atom_site_aniso_U_22
_atom_site_aniso_U_33
_atom_site_aniso_U_23
_atom_site_aniso_U_13
_atom_site_aniso_U_12
Nb1 0.0133(2) 0.0176(2) 0.0137(2) 0.0029(2) 0.0005(2) 0.0014(2)
Nb2 0.0133(2) 0.0162(2) 0.0120(2) 0.0003(2) -0.0004(2) 0.0001(2)
Cl1 0.0200(7) 0.0219(6) 0.0221(8) 0.0060(6) 0.0024(6) 0.0020(5)
Cl2 0.0203(7) 0.0206(7) 0.0245(8) -0.0009(6) 0.0010(6) -0.0042(5)
Cl3 0.0186(8) 0.0305(8) 0.0139(7) 0.0000(6) -0.0022(6) 0.0024(6)
Cl4 0.0176(7) 0.0364(8) 0.0251(8) 0.0092(7) -0.0036(6) 0.0017(6)
Cl5 0.0236(8) 0.0361(8) 0.0146(8) -0.0028(7) -0.0006(6) -0.0041(6)
N1 0.021(3) 0.022(2) 0.027(3) -0.002(2) 0.008(2) 0.000(2)
N2 0.022(3) 0.030(3) 0.017(2) 0.003(2) 0.000(2) -0.002(2)
N3 0.017(2) 0.018(2) 0.020(2) 0.001(2) -0.003(2) -0.002(2)
N4 0.023(3) 0.019(2) 0.028(3) -0.001(2) 0.004(2) 0.001(2)
C1 0.033(4) 0.024(3) 0.039(4) -0.006(3) 0.009(3) -0.001(3)
C2 0.033(4) 0.027(3) 0.037(4) 0.000(3) 0.002(3) 0.013(3)
C3 0.045(4) 0.034(4) 0.020(3) -0.003(3) 0.009(3) 0.002(3)
C4 0.027(4) 0.038(4) 0.026(4) 0.001(3) 0.011(3) 0.004(3)
C5 0.034(4) 0.039(4) 0.027(4) 0.019(3) 0.004(3) 0.001(3)
C6 0.030(4) 0.034(4) 0.025(4) 0.010(3) 0.005(3) -0.006(3)
C7 0.030(4) 0.028(3) 0.028(4) -0.003(3) -0.002(3) -0.006(3)
C8 0.023(3) 0.030(3) 0.023(3) -0.002(3) 0.007(3) -0.005(3)
C9 0.016(3) 0.031(3) 0.035(4) 0.005(3) 0.002(2) -0.001(2)
C10 0.025(4) 0.031(3) 0.039(4) 0.000(3) 0.006(3) 0.006(3)
C11 0.033(4) 0.025(3) 0.028(4) 0.004(3) -0.003(3) 0.005(3)
C12 0.055(5) 0.018(3) 0.039(4) -0.003(3) 0.007(3) 0.013(3)

loop_
_atom_site_label
_atom_site_type_symbol
_atom_site_fract_x
_atom_site_fract_y
_atom_site_fract_z
_atom_site_U_iso_or_equiv
_atom_site_thermal_displace_type
_atom_site_occupancy
_atom_site_calc_flag
_atom_site_refinement_flags
Nb1 Nb 0.19336(2) 0.40504(5) 0.72205(5) 0.0149(1) Uani 1 d .
Nb2 Nb 0.08550(2) 0.47914(5) 0.81468(3) 0.0138(1) Uani 1 d .
Cl1 Cl 0.13742(7) 0.2100(2) 0.8396(1) 0.0213(3) Uani 1 d .
Cl2 Cl 0.17598(7) 0.6829(2) 0.7864(1) 0.0218(3) Uani 1 d .
Cl3 Cl 0.08532(8) 0.4505(2) 0.6232(1) 0.0210(3) Uani 1 d .
Cl4 Cl 0.29666(7) 0.3837(2) 0.8250(1) 0.0264(3) Uani 1 d .
Cl5 Cl 0.09211(7) 0.5145(2) 1.0002(1) 0.0248(3) Uani 1 d .
N1 N 0.2111(2) 0.1842(6) 0.6204(4) 0.024(1) Uani 1 d .
N2 N 0.2576(2) 0.5207(6) 0.5929(4) 0.023(1) Uani 1 d .
N3 N -0.0169(2) 0.3412(5) 0.8171(4) 0.0182(9) Uani 1 d .
N4 N 0.0090(2) 0.6921(5) 0.8058(4) 0.023(1) Uani 1 d .
C1 C 0.1517(3) 0.0849(7) 0.5955(5) 0.032(2) Uani 1 d .
H1A H 0.1164(3) 0.1505(7) 0.5655(5) 0.048 Uiso 1 calc R
H1B H 0.1346(3) 0.0355(7) 0.6573(5) 0.048 Uiso 1 calc R
H1C H 0.1650(3) 0.0033(7) 0.5471(5) 0.048 Uiso 1 calc R
C2 C 0.2624(3) 0.0753(7) 0.6652(5) 0.032(2) Uani 1 d .
H2A H 0.3029(3) 0.1349(7) 0.6832(5) 0.048 Uiso 1 calc R
H2B H 0.2741(3) -0.0060(7) 0.6157(5) 0.048 Uiso 1 calc R
H2C H 0.2438(3) 0.0258(7) 0.7260(5) 0.048 Uiso 1 calc R
C3 C 0.2375(3) 0.2527(7) 0.5229(4) 0.033(2) Uani 1 d .
H3A H 0.2590(3) 0.1683(7) 0.4827(4) 0.040 Uiso 1 calc R
H3B H 0.1994(3) 0.2950(7) 0.4831(4) 0.040 Uiso 1 calc R
C4 C 0.2878(3) 0.3811(7) 0.5409(5) 0.030(2) Uani 1 d .
H4A H 0.3069(3) 0.4147(7) 0.4752(5) 0.036 Uiso 1 calc R
H4B H 0.3251(3) 0.3396(7) 0.5827(5) 0.036 Uiso 1 calc R
C5 C 0.2181(3) 0.6155(8) 0.5209(5) 0.033(2) Uani 1 d .
H5A H 0.1804(3) 0.5528(8) 0.4951(5) 0.050 Uiso 1 calc R
H5B H 0.2470(3) 0.6478(8) 0.4645(5) 0.050 Uiso 1 calc R
H5C H 0.2006(3) 0.7090(8) 0.5554(5) 0.050 Uiso 1 calc R
C6 C 0.3135(3) 0.6247(7) 0.6282(5) 0.030(2) Uani 1 d .
H6A H 0.3418(3) 0.5673(7) 0.6765(5) 0.044 Uiso 1 calc R
H6B H 0.2946(3) 0.7180(7) 0.6611(5) 0.044 Uiso 1 calc R
H6C H 0.3409(3) 0.6570(7) 0.5701(5) 0.044 Uiso 1 calc R
C7 C -0.0239(3) 0.2150(7) 0.7398(4) 0.029(2) Uani 1 d .
H7A H -0.0149(3) 0.2585(7) 0.6725(4) 0.043 Uiso 1 calc R
H7B H -0.0698(3) 0.1727(7) 0.7418(4) 0.043 Uiso 1 calc R
H7C H 0.0084(3) 0.1307(7) 0.7542(4) 0.043 Uiso 1 calc R
C8 C -0.0309(3) 0.2704(7) 0.9178(4) 0.0252(14) Uani 1 d .
H8A H -0.0267(3) 0.3511(7) 0.9703(4) 0.038 Uiso 1 calc R
H8B H 0.0014(3) 0.1857(7) 0.9309(4) 0.038 Uiso 1 calc R
H8C H -0.0768(3) 0.2276(7) 0.9185(4) 0.038 Uiso 1 calc R
C9 C -0.0690(3) 0.4638(7) 0.7932(5) 0.0271(14) Uani 1 d .
H9A H -0.0708(3) 0.4793(7) 0.7190(5) 0.032 Uiso 1 calc R
H9B H -0.1137(3) 0.4257(7) 0.8155(5) 0.032 Uiso 1 calc R
C10 C -0.0547(3) 0.6182(7) 0.8430(5) 0.032(2) Uani 1 d .
H10A H -0.0928(3) 0.6906(7) 0.8302(5) 0.038 Uiso 1 calc R
H10B H -0.0514(3) 0.6021(7) 0.9170(5) 0.038 Uiso 1 calc R
C11 C 0.0005(3) 0.7622(7) 0.7042(5) 0.029(2) Uani 1 d .
H11A H 0.0431(3) 0.8095(7) 0.6825(5) 0.043 Uiso 1 calc R
H11B H -0.0345(3) 0.8433(7) 0.7068(5) 0.043 Uiso 1 calc R
H11C H -0.0128(3) 0.6803(7) 0.6561(5) 0.043 Uiso 1 calc R
C12 C 0.0243(4) 0.8244(7) 0.8775(5) 0.037(2) Uani 1 d .
H12A H 0.0304(4) 0.7822(7) 0.9459(5) 0.056 Uiso 1 calc R
H12B H -0.0131(4) 0.8994(7) 0.8774(5) 0.056 Uiso 1 calc R
H12C H 0.0657(4) 0.8777(7) 0.8560(5) 0.056 Uiso 1 calc R

loop_
_atom_type_symbol
_atom_type_description
_atom_type_scat_dispersion_real
_atom_type_scat_dispersion_imag
_atom_type_scat_source
C C 0.0033 0.0016 'International Tables Vol C Tables 4.2.6.8 and 6.1.1.4'
H H 0.0000 0.0000 'International Tables Vol C Tables 4.2.6.8 and 6.1.1.4'
N N 0.0061 0.0033 'International Tables Vol C Tables 4.2.6.8 and 6.1.1.4'
Cl Cl 0.1484 0.1585 'International Tables Vol C Tables 4.2.6.8 and 6.1.1.4'
Nb Nb -2.0727 0.6215 'International Tables Vol C Tables 4.2.6.8 and 6.1.1.4'

loop_
_geom_angle_atom_site_label_1
_geom_angle_atom_site_label_2
_geom_angle_atom_site_label_3
_geom_angle
N1 Nb1 N2 80.6(2)
N1 Nb1 Cl4 97.62(13)
N2 Nb1 Cl4 88.91(13)
N1 Nb1 Cl1 83.77(13)
N2 Nb1 Cl1 163.76(12)
Cl4 Nb1 Cl1 88.72(6)
N1 Nb1 Cl2 164.36(12)
N2 Nb1 Cl2 85.80(13)
Cl4 Nb1 Cl2 89.81(5)
Cl1 Nb1 Cl2 110.26(7)
N1 Nb1 Cl3 87.38(13)
N2 Nb1 Cl3 91.17(13)
Cl4 Nb1 Cl3 174.94(5)
Cl1 Nb1 Cl3 92.60(6)
Cl2 Nb1 Cl3 85.15(5)
N1 Nb1 Nb2 127.06(12)
N2 Nb1 Nb2 134.65(12)
Cl4 Nb1 Nb2 116.85(5)
Cl1 Nb1 Nb2 59.88(5)
Cl2 Nb1 Nb2 59.56(3)
Cl3 Nb1 Nb2 59.98(5)
N3 Nb2 N4 80.1(2)
N3 Nb2 Cl5 95.35(12)
N4 Nb2 Cl5 89.43(13)
N3 Nb2 Cl2 164.08(11)
N4 Nb2 Cl2 85.57(13)
Cl5 Nb2 Cl2 91.47(5)
N3 Nb2 Cl1 84.14(12)
N4 Nb2 Cl1 163.69(12)
Cl5 Nb2 Cl1 87.69(5)
Cl2 Nb2 Cl1 110.55(7)
N3 Nb2 Cl3 87.97(13)
N4 Nb2 Cl3 91.32(13)
Cl5 Nb2 Cl3 176.68(6)
Cl2 Nb2 Cl3 85.36(5)
Cl1 Nb2 Cl3 92.48(5)
N3 Nb2 Nb1 127.64(12)
N4 Nb2 Nb1 134.83(12)
Cl5 Nb2 Nb1 117.54(5)
Cl2 Nb2 Nb1 60.03(6)
Cl1 Nb2 Nb1 59.76(3)
Cl3 Nb2 Nb1 59.91(4)
Nb1 Cl1 Nb2 60.36(5)
Nb2 Cl2 Nb1 60.40(6)
Nb1 Cl3 Nb2 60.11(4)
C1 N1 C2 105.9(5)
C1 N1 C3 107.8(5)
C2 N1 C3 109.9(5)
C1 N1 Nb1 117.7(3)
C2 N1 Nb1 111.9(4)
C3 N1 Nb1 103.5(3)
C5 N2 C6 105.8(5)
C5 N2 C4 110.6(5)
C6 N2 C4 108.4(5)
C5 N2 Nb1 114.2(4)
C6 N2 Nb1 115.1(3)
C4 N2 Nb1 102.6(3)
C8 N3 C7 107.7(4)
C8 N3 C9 109.9(4)
C7 N3 C9 107.0(4)
C8 N3 Nb2 112.2(3)
C7 N3 Nb2 115.6(3)
C9 N3 Nb2 104.2(3)
C11 N4 C10 111.8(4)
C11 N4 C12 107.1(4)
C10 N4 C12 106.2(5)
C11 N4 Nb2 115.3(3)
C10 N4 Nb2 101.7(3)
C12 N4 Nb2 114.4(4)
C4 C3 N1 112.2(5)
C3 C4 N2 112.7(5)
C10 C9 N3 112.7(5)
N4 C10 C9 112.6(5)

loop_
_geom_bond_atom_site_label_1
_geom_bond_atom_site_label_2
_geom_bond_distance
Nb1 N1 2.337(5)
Nb1 N2 2.347(5)
Nb1 Cl4 2.467(2)
Nb1 Cl1 2.530(2)
Nb1 Cl2 2.536(3)
Nb1 Cl3 2.540(2)
Nb1 Nb2 2.545(1)
Nb2 N3 2.347(4)
Nb2 N4 2.367(5)
Nb2 Cl5 2.474(2)
Nb2 Cl2 2.524(2)
Nb2 Cl1 2.533(3)
Nb2 Cl3 2.542(2)
N1 C1 1.487(7)
N1 C2 1.498(7)
N1 C3 1.509(7)
N2 C5 1.473(7)
N2 C6 1.494(8)
N2 C4 1.497(7)
N3 C8 1.487(7)
N3 C7 1.489(7)
N3 C9 1.503(7)
N4 C11 1.479(8)
N4 C10 1.496(7)
N4 C12 1.502(8)
C3 C4 1.498(9)
C9 C10 1.496(8)
